data_1507300
loop_
_publ_author_name
'Sun, Pei-Pei'
'Chang, Meng-Yang'
'Chiang, Michael Y.'
'Chang, Nein-Chen'

_publ_section_title
;
 A facile route to polysubstitutedN-benzyl pyroglutamates.
;
_journal_issue 10
_journal_name_full 'Organic letters'
_journal_page_first 1761
_journal_page_last 1763
_journal_paper_doi 10.1021/ol0344164
_journal_volume 5
_journal_year 2003
_chemical_formula_moiety 'C22 H25 N O5 S '
_chemical_formula_sum 'C22 H25 N O5 S'
_chemical_formula_weight 415.50
_chemical_melting_point 413
_chemical_name_systematic
; 
ethyl 1-benzyl-3-methyl-4-[(4-methylphenyl)sulfonyl]-5-oxo-2-pyrrolidinecarboxylate 
;
_space_group_IT_number 9
_symmetry_cell_setting monoclinic
_symmetry_Int_Tables_number 9
_symmetry_space_group_name_Hall 'C -2yc'
_symmetry_space_group_name_H-M 'C 1 c 1'
_audit_creation_date 2003-01-22
_audit_creation_method 'by teXsan v1.8'
_audit_update_record
;
?
;
_cell_angle_alpha 90
_cell_angle_beta 112.54(2)
_cell_angle_gamma 90
_cell_formula_units_Z 4
_cell_length_a 21.192(3)
_cell_length_b 10.971(3)
_cell_length_c 10.128(3)
_cell_measurement_reflns_used 20
_cell_measurement_temperature 298.2
_cell_measurement_theta_max 8.4
_cell_measurement_theta_min 4.4
_cell_volume 2174.9(10)
_computing_cell_refinement 'MSC/AFC Diffractometer Control'
_computing_data_collection 'MSC/AFC Diffractometer Control'
_computing_data_reduction 'teXsan (MSC, 1992-1997)'
_computing_publication_material 'teXsan (MSC, 1992-1997)'
_computing_structure_refinement 'teXsan (MSC, 1992-1997)'
_diffrn_ambient_temperature 298.2
_diffrn_measurement_device_type 'Rigaku AFC7S'
_diffrn_measurement_method \w-2\q
_diffrn_orient_matrix_UB_11 0.03983
_diffrn_orient_matrix_UB_12 -0.05655
_diffrn_orient_matrix_UB_13 0.04040
_diffrn_orient_matrix_UB_21 0.02983
_diffrn_orient_matrix_UB_22 0.07013
_diffrn_orient_matrix_UB_23 0.04951
_diffrn_orient_matrix_UB_31 -0.01158
_diffrn_orient_matrix_UB_32 -0.01385
_diffrn_orient_matrix_UB_33 0.08570
_diffrn_radiation_detector 'scintillation counter'
_diffrn_radiation_monochromator graphite
_diffrn_radiation_source 'X-ray tube'
_diffrn_radiation_type 'Mo K\a'
_diffrn_radiation_wavelength 0.7107
_diffrn_reflns_av_R_equivalents 0.01736
_diffrn_reflns_av_sigmaI/netI 0.050
_diffrn_reflns_limit_h_max 26
_diffrn_reflns_limit_h_min 0
_diffrn_reflns_limit_k_max 13
_diffrn_reflns_limit_k_min 0
_diffrn_reflns_limit_l_max 11
_diffrn_reflns_limit_l_min -12
_diffrn_reflns_number 2332
_diffrn_reflns_reduction_process 'Lp corrections applied'
_diffrn_reflns_theta_max 25.99
_diffrn_reflns_theta_min 2.08
_diffrn_standards_decay_% -1.31
_diffrn_standards_interval_count 150
_diffrn_standards_number 3
_exptl_absorpt_coefficient_mu 0.181
_exptl_absorpt_correction_T_max 1.000
_exptl_absorpt_correction_T_min 0.968
_exptl_absorpt_correction_type
;
\y scans (North,Phillips & Matthews, 1968)
;
_exptl_crystal_colour colorless
_exptl_crystal_density_diffrn 1.269
_exptl_crystal_density_meas ?
_exptl_crystal_description prism
_exptl_crystal_F_000 880.00
_exptl_crystal_size_max 0.60
_exptl_crystal_size_mid 0.42
_exptl_crystal_size_min 0.40
_refine_diff_density_max 0.18
_refine_diff_density_min -0.19
_refine_ls_extinction_method none
_refine_ls_goodness_of_fit_all 1.588
_refine_ls_goodness_of_fit_ref 1.723
_refine_ls_hydrogen_treatment noref
_refine_ls_matrix_type full
_refine_ls_number_constraints 0
_refine_ls_number_parameters 262
_refine_ls_number_reflns 1681
_refine_ls_number_restraints 0
_refine_ls_R_factor_all 0.0573
_refine_ls_R_factor_gt 0.0383
_refine_ls_shift/su_max 0.0040
_refine_ls_shift/su_mean 0.0000
_refine_ls_structure_factor_coef F
_refine_ls_weighting_details 'w = 1/[\s^2^(Fo) + 0.00031|Fo|^2^]'
_refine_ls_weighting_scheme sigma
_refine_ls_wR_factor_all 0.0517
_refine_ls_wR_factor_ref 0.0487
_reflns_number_gt 1681
_reflns_number_total 2268
_reflns_threshold_expression I>3.00\s(I)
_cod_data_source_file ol0344164si20030402_022238.cif
_cod_data_source_block organo38_(s462-1)_3/27/2002
_cod_depositor_comments
;
The following automatic conversions were performed:

'_exptl_crystal_density_meas' value 'not measured' was changed to '?'
- the value is perceived as not measured.

Automatic conversion script
Id: cif_fix_values 3008 2015-01-20 13:52:24Z robertas 
;
_cod_original_cell_volume 2174.9(9)
_cod_original_sg_symbol_H-M 'C c        '
_cod_original_formula_sum 'C22 H25 N O5 S '
_cod_database_code 1507300

loop_
_symmetry_equiv_pos_as_xyz
'   +x,   +y,   +z'
'1/2+x,1/2+y,   +z'
'   +x,   -y,1/2+z'
1/2+x,1/2-y,1/2+z

loop_
_atom_site_label
_atom_site_fract_x
_atom_site_fract_y
_atom_site_fract_z
_atom_site_U_iso_or_equiv
_atom_site_occupancy
_atom_site_adp_type
_atom_site_calc_flag
S(1) 0.4986(4) -0.07580(8) 0.744(1) 0.0577(2) 1.000 Uani d
O(1) 0.3814(4) -0.1285(2) 0.440(1) 0.0595(6) 1.000 Uani d
O(2) 0.4495(5) -0.1197(2) 0.798(1) 0.0747(8) 1.000 Uani d
O(3) 0.5573(4) -0.0112(3) 0.839(1) 0.0853(8) 1.000 Uani d
O(4) 0.3412(5) 0.3428(2) 0.647(1) 0.091(1) 1.000 Uani d
O(5) 0.2741(4) 0.1801(2) 0.618(1) 0.0693(8) 1.000 Uani d
N(1) 0.3414(4) 0.0591(2) 0.469(1) 0.0450(6) 1.000 Uani d
C(1) 0.3896(4) -0.0270(3) 0.493(1) 0.0444(6) 1.000 Uani d
C(2) 0.4562(4) 0.0253(3) 0.598(1) 0.0466(7) 1.000 Uani d
C(3) 0.4383(5) 0.1453(3) 0.652(1) 0.0508(8) 1.000 Uani d
C(4) 0.3666(5) 0.1755(3) 0.537(1) 0.0459(7) 1.000 Uani d
C(5) 0.2715(5) 0.0422(3) 0.363(1) 0.0540(8) 1.000 Uani d
C(6) 0.2476(4) 0.1446(3) 0.257(1) 0.0535(8) 1.000 Uani d
C(7) 0.2738(5) 0.1574(3) 0.153(1) 0.066(1) 1.000 Uani d
C(8) 0.2482(5) 0.2442(4) 0.047(1) 0.085(1) 1.000 Uani d
C(9) 0.1975(5) 0.3200(4) 0.046(1) 0.093(1) 1.000 Uani d
C(10) 0.1708(5) 0.3106(4) 0.149(1) 0.087(1) 1.000 Uani d
C(11) 0.1960(5) 0.2225(4) 0.255(1) 0.071(1) 1.000 Uani d
C(12) 0.5274(5) -0.1987(3) 0.670(1) 0.0526(7) 1.000 Uani d
C(13) 0.5854(5) -0.1868(4) 0.642(1) 0.073(1) 1.000 Uani d
C(14) 0.6070(5) -0.2821(4) 0.582(1) 0.080(1) 1.000 Uani d
C(15) 0.5727(5) -0.3909(4) 0.553(1) 0.075(1) 1.000 Uani d
C(16) 0.5159(5) -0.4006(3) 0.586(1) 0.077(1) 1.000 Uani d
C(17) 0.4922(5) -0.3062(3) 0.642(1) 0.070(1) 1.000 Uani d
C(18) 0.5969(5) -0.4935(5) 0.483(1) 0.106(2) 1.000 Uani d
C(19) 0.4900(5) 0.2465(4) 0.671(1) 0.079(1) 1.000 Uani d
C(20) 0.3206(5) 0.2290(3) 0.605(1) 0.0556(8) 1.000 Uani d
C(21) 0.3069(6) 0.4034(5) 0.729(1) 0.145(3) 1.000 Uani d
C(22) 0.3436(6) 0.5032(7) 0.799(1) 0.165(3) 1.000 Uani d
H(1) 0.4850 0.0416 0.5488 0.056 1.000 Uiso c
H(2) 0.4336 0.1311 0.7407 0.061 1.000 Uiso c
H(3) 0.3705 0.2309 0.4693 0.055 1.000 Uiso c
H(4) 0.2694 -0.0316 0.3127 0.065 1.000 Uiso c
H(5) 0.2410 0.0365 0.4124 0.065 1.000 Uiso c
H(6) 0.3096 0.1060 0.1543 0.080 1.000 Uiso c
H(7) 0.2656 0.2508 -0.0256 0.102 1.000 Uiso c
H(8) 0.1798 0.3801 -0.0264 0.111 1.000 Uiso c
H(9) 0.1348 0.3639 0.1477 0.104 1.000 Uiso c
H(10) 0.1771 0.2158 0.3264 0.085 1.000 Uiso c
H(11) 0.6101 -0.1128 0.6632 0.088 1.000 Uiso c
H(12) 0.6459 -0.2724 0.5595 0.095 1.000 Uiso c
H(13) 0.4916 -0.4760 0.5683 0.093 1.000 Uiso c
H(14) 0.4514 -0.3153 0.6611 0.084 1.000 Uiso c
H(15) 0.5671 -0.5620 0.4701 0.127 1.000 Uiso c
H(16) 0.5953 -0.4672 0.3930 0.127 1.000 Uiso c
H(17) 0.6417 -0.5157 0.5428 0.127 1.000 Uiso c
H(18) 0.5328 0.2215 0.7380 0.095 1.000 Uiso c
H(19) 0.4927 0.2634 0.5818 0.095 1.000 Uiso c
H(20) 0.4751 0.3178 0.7050 0.095 1.000 Uiso c
H(21) 0.2622 0.4289 0.6662 0.173 1.000 Uiso c
H(22) 0.3022 0.3478 0.7971 0.173 1.000 Uiso c
H(23) 0.3872 0.4780 0.8629 0.198 1.000 Uiso c
H(24) 0.3476 0.5589 0.7315 0.198 1.000 Uiso c
H(25) 0.3200 0.5419 0.8517 0.198 1.000 Uiso c

loop_
_atom_site_aniso_label
_atom_site_aniso_U_11
_atom_site_aniso_U_22
_atom_site_aniso_U_33
_atom_site_aniso_U_12
_atom_site_aniso_U_13
_atom_site_aniso_U_23
S(1) 0.0608(4) 0.0711(5) 0.0348(3) 0.0226(4) 0.0113(3) 0.0041(4)
O(1) 0.064(1) 0.054(1) 0.052(1) 0.011(1) 0.013(1) -0.0054(9)
O(2) 0.091(2) 0.095(2) 0.056(1) 0.030(1) 0.047(1) 0.022(1)
O(3) 0.072(1) 0.094(2) 0.056(1) 0.025(1) -0.013(1) -0.020(1)
O(4) 0.104(2) 0.053(1) 0.117(2) 0.002(1) 0.043(2) -0.007(1)
O(5) 0.062(1) 0.080(2) 0.074(1) 0.007(1) 0.035(1) 0.000(1)
N(1) 0.044(1) 0.047(1) 0.040(1) 0.0047(9) 0.0113(9) 0.0019(9)
C(1) 0.048(1) 0.053(1) 0.033(1) 0.010(1) 0.017(1) 0.004(1)
C(2) 0.046(1) 0.058(2) 0.035(1) 0.008(1) 0.015(1) 0.003(1)
C(3) 0.047(1) 0.056(2) 0.045(1) 0.006(1) 0.014(1) 0.001(1)
C(4) 0.048(1) 0.045(1) 0.040(1) 0.002(1) 0.012(1) 0.006(1)
C(5) 0.044(1) 0.060(2) 0.050(2) 0.001(1) 0.009(1) 0.007(1)
C(6) 0.044(1) 0.055(2) 0.048(1) 0.004(1) 0.002(1) -0.001(1)
C(7) 0.071(2) 0.072(2) 0.057(2) 0.016(2) 0.026(2) 0.005(1)
C(8) 0.101(3) 0.090(3) 0.056(2) 0.002(2) 0.022(2) 0.017(2)
C(9) 0.091(3) 0.074(3) 0.079(3) 0.000(2) -0.006(2) 0.025(2)
C(10) 0.060(2) 0.074(3) 0.107(3) 0.026(2) 0.010(2) 0.016(2)
C(11) 0.048(2) 0.077(2) 0.082(2) 0.016(1) 0.019(2) 0.003(2)
C(12) 0.050(1) 0.062(1) 0.040(1) 0.017(1) 0.010(1) 0.008(1)
C(13) 0.048(2) 0.087(3) 0.083(2) -0.002(2) 0.023(2) -0.016(2)
C(14) 0.064(2) 0.094(2) 0.090(3) 0.008(2) 0.040(2) -0.015(2)
C(15) 0.077(2) 0.077(2) 0.055(2) 0.029(2) 0.009(2) 0.010(2)
C(16) 0.083(2) 0.053(2) 0.095(3) 0.009(2) 0.033(2) 0.009(2)
C(17) 0.068(2) 0.063(2) 0.086(3) 0.008(1) 0.036(2) 0.012(2)
C(18) 0.133(4) 0.091(3) 0.094(3) 0.052(3) 0.043(3) -0.012(2)
C(19) 0.062(2) 0.067(2) 0.092(3) -0.015(2) 0.012(2) -0.010(2)
C(20) 0.060(2) 0.055(1) 0.050(2) 0.015(1) 0.019(1) 0.004(1)
C(21) 0.215(6) 0.093(4) 0.198(6) 0.031(3) 0.158(6) -0.040(3)
C(22) 0.164(6) 0.149(5) 0.141(5) 0.061(4) 0.013(5) -0.079(5)

loop_
_atom_type_symbol
_atom_type_oxidation_number
_atom_type_number_in_cell
_atom_type_scat_dispersion_real
_atom_type_scat_dispersion_imag
_atom_type_scat_source
C 0 88 0.002 0.002
;International Tables for Crystallography
(1992, Vol. C, Tables 4.2.6.8 and 6.1.1.1)
;
H 0 100 0.000 0.000
;International Tables for Crystallography
(1992, Vol. C, Table 6.1.1.2)
;
N 0 4 0.004 0.003
;International Tables for Crystallography
(1992, Vol. C, Tables 4.2.6.8 and 6.1.1.1)
;
O 0 20 0.008 0.006
;International Tables for Crystallography
(1992, Vol. C, Tables 4.2.6.8 and 6.1.1.1)
;
S 0 4 0.110 0.124
;International Tables for Crystallography
(1992, Vol. C, Tables 4.2.6.8 and 6.1.1.1)
;

loop_
_geom_angle_atom_site_label_1
_geom_angle_atom_site_label_2
_geom_angle_atom_site_label_3
_geom_angle
_geom_angle_publ_flag
O(2) S(1) O(3) 118.6(2) yes
O(2) S(1) C(2) 108.5(2) yes
O(2) S(1) C(12) 109.0(2) yes
O(3) S(1) C(2) 106.3(2) yes
O(3) S(1) C(12) 108.1(2) yes
C(2) S(1) C(12) 105.7(2) yes
C(20) O(4) C(21) 115.6(5) yes
C(1) N(1) C(4) 114.6(3) yes
C(1) N(1) C(5) 121.9(3) yes
C(4) N(1) C(5) 122.8(3) yes
O(1) C(1) N(1) 126.2(3) yes
O(1) C(1) C(2) 126.2(3) yes
N(1) C(1) C(2) 107.5(3) yes
S(1) C(2) C(1) 112.4(3) yes
S(1) C(2) C(3) 110.6(2) yes
S(1) C(2) H(1) 109.5 no
C(1) C(2) C(3) 106.5(3) yes
C(1) C(2) H(1) 108.7 no
C(3) C(2) H(1) 109.0 no
C(2) C(3) C(4) 102.8(3) yes
C(2) C(3) C(19) 114.2(4) yes
C(2) C(3) H(2) 109.0 no
C(4) C(3) C(19) 113.0(4) yes
C(4) C(3) H(2) 108.3 no
C(19) C(3) H(2) 109.3 no
N(1) C(4) C(3) 104.2(3) yes
N(1) C(4) C(20) 112.0(3) yes
N(1) C(4) H(3) 109.6 no
C(3) C(4) C(20) 111.3(3) yes
C(3) C(4) H(3) 110.4 no
C(20) C(4) H(3) 109.3 no
N(1) C(5) C(6) 113.4(3) yes
N(1) C(5) H(4) 109.1 no
N(1) C(5) H(5) 108.9 no
C(6) C(5) H(4) 108.4 no
C(6) C(5) H(5) 108.2 no
H(4) C(5) H(5) 108.8 no
C(5) C(6) C(7) 120.1(4) yes
C(5) C(6) C(11) 121.2(4) yes
C(7) C(6) C(11) 118.6(4) yes
C(6) C(7) C(8) 120.7(5) yes
C(6) C(7) H(6) 119.5 no
C(8) C(7) H(6) 119.7 no
C(7) C(8) C(9) 120.1(5) yes
C(7) C(8) H(7) 120.3 no
C(9) C(8) H(7) 119.6 no
C(8) C(9) C(10) 120.6(5) yes
C(8) C(9) H(8) 120.2 no
C(10) C(9) H(8) 119.2 no
C(9) C(10) C(11) 119.4(5) yes
C(9) C(10) H(9) 120.4 no
C(11) C(10) H(9) 120.2 no
C(6) C(11) C(10) 120.6(5) yes
C(6) C(11) H(10) 120.1 no
C(10) C(11) H(10) 119.4 no
S(1) C(12) C(13) 120.1(4) yes
S(1) C(12) C(17) 120.0(3) yes
C(13) C(12) C(17) 119.9(4) yes
C(12) C(13) C(14) 119.9(5) yes
C(12) C(13) H(11) 119.6 no
C(14) C(13) H(11) 120.5 no
C(13) C(14) C(15) 121.2(5) yes
C(13) C(14) H(12) 119.4 no
C(15) C(14) H(12) 119.4 no
C(14) C(15) C(16) 117.4(5) yes
C(14) C(15) C(18) 119.9(5) yes
C(16) C(15) C(18) 122.7(6) yes
C(15) C(16) C(17) 122.7(5) yes
C(15) C(16) H(13) 119.1 no
C(17) C(16) H(13) 118.2 no
C(12) C(17) C(16) 118.8(4) yes
C(12) C(17) H(14) 120.6 no
C(16) C(17) H(14) 120.6 no
C(15) C(18) H(15) 109.0 no
C(15) C(18) H(16) 109.2 no
C(15) C(18) H(17) 109.4 no
H(15) C(18) H(16) 109.0 no
H(15) C(18) H(17) 109.7 no
H(16) C(18) H(17) 110.5 no
C(3) C(19) H(18) 109.2 no
C(3) C(19) H(19) 109.1 no
C(3) C(19) H(20) 108.9 no
H(18) C(19) H(19) 110.4 no
H(18) C(19) H(20) 109.9 no
H(19) C(19) H(20) 109.3 no
O(4) C(20) O(5) 125.1(4) yes
O(4) C(20) C(4) 108.6(4) yes
O(5) C(20) C(4) 126.4(4) yes
O(4) C(21) C(22) 110.5(8) yes
O(4) C(21) H(21) 109.4 no
O(4) C(21) H(22) 109.6 no
C(22) C(21) H(21) 109.3 no
C(22) C(21) H(22) 109.5 no
H(21) C(21) H(22) 108.5 no
C(21) C(22) H(23) 109.4 no
C(21) C(22) H(24) 109.3 no
C(21) C(22) H(25) 109.1 no
H(23) C(22) H(24) 110.4 no
H(23) C(22) H(25) 109.6 no
H(24) C(22) H(25) 109.1 no

loop_
_geom_bond_atom_site_label_1
_geom_bond_atom_site_label_2
_geom_bond_distance
_geom_bond_publ_flag
S(1) O(2) 1.433(3) yes
S(1) O(3) 1.435(4) yes
S(1) C(2) 1.791(4) yes
S(1) C(12) 1.760(4) yes
O(1) C(1) 1.219(5) yes
O(4) C(20) 1.337(6) yes
O(4) C(21) 1.462(7) yes
O(5) C(20) 1.176(5) yes
N(1) C(1) 1.342(5) yes
N(1) C(4) 1.454(5) yes
N(1) C(5) 1.469(5) yes
C(1) C(2) 1.516(5) yes
C(2) C(3) 1.530(6) yes
C(2) H(1) 0.94 no
C(3) C(4) 1.553(5) yes
C(3) C(19) 1.518(7) yes
C(3) H(2) 0.95 no
C(4) C(20) 1.506(5) yes
C(4) H(3) 0.95 no
C(5) C(6) 1.506(5) yes
C(5) H(4) 0.95 no
C(5) H(5) 0.96 no
C(6) C(7) 1.367(6) yes
C(6) C(11) 1.381(6) yes
C(7) C(8) 1.383(7) yes
C(7) H(6) 0.94 no
C(8) C(9) 1.356(8) yes
C(8) H(7) 0.95 no
C(9) C(10) 1.362(9) yes
C(9) H(8) 0.95 no
C(10) C(11) 1.390(8) yes
C(10) H(9) 0.96 no
C(11) H(10) 0.96 no
C(12) C(13) 1.373(6) yes
C(12) C(17) 1.366(6) yes
C(13) C(14) 1.373(7) yes
C(13) H(11) 0.94 no
C(14) C(15) 1.370(8) yes
C(14) H(12) 0.94 no
C(15) C(16) 1.368(7) yes
C(15) C(18) 1.518(7) yes
C(16) C(17) 1.369(7) yes
C(16) H(13) 0.96 no
C(17) H(14) 0.96 no
C(18) H(15) 0.96 no
C(18) H(16) 0.95 no
C(18) H(17) 0.94 no
C(19) H(18) 0.94 no
C(19) H(19) 0.95 no
C(19) H(20) 0.95 no
C(21) C(22) 1.37(1) yes
C(21) H(21) 0.96 no
C(21) H(22) 0.95 no
C(22) H(23) 0.94 no
C(22) H(24) 0.95 no
C(22) H(25) 0.96 no

loop_
_geom_contact_atom_site_label_1
_geom_contact_atom_site_label_2
_geom_contact_distance
_geom_contact_site_symmetry_2
_geom_contact_publ_flag
O(1) O(5) 3.230(4) 2_554 no
O(1) C(20) 3.329(5) 2_554 no
O(1) C(3) 3.565(5) 2_554 no
O(2) C(2) 3.159(5) 2 no
O(2) C(1) 3.167(5) 2 no
O(2) N(1) 3.422(4) 2 no
O(2) C(7) 3.463(6) 2 no
O(2) C(4) 3.548(4) 2 no
O(3) C(9) 3.446(7) 3_546 no
O(5) C(14) 3.442(6) 3_455 no
O(5) C(5) 3.494(6) 2 no
